data_7028980
loop_
_publ_author_name
'Lynam, Jason M.'
'Milner, Lucy M.'
'Mistry, Neetisha S.'
'Slattery, John M.'
'Warrington, Sally R.'
'Whitwood, Adrian C.'

_publ_section_title
;
 [Ru(\h(5)-C5H5)(\h(6)-C10H8)]PF6 as a catalyst precursor for the one-pot
 direct C-H alkenylation of nitrogen heterocycles.
;
_journal_issue 11
_journal_name_full 'Dalton transactions (Cambridge, England : 2003)'
_journal_page_first 4565
_journal_page_last 4572
_journal_paper_doi 10.1039/c3dt52984c
_journal_volume 43
_journal_year 2014
_chemical_formula_moiety 'C18 H24 N2 P Ru, F6 P'
_chemical_formula_sum 'C18 H24 F6 N2 P2 Ru'
_chemical_formula_weight 545.40
_space_group_crystal_system monoclinic
_space_group_IT_number 15
_space_group_name_Hall '-C 2yc'
_space_group_name_H-M_alt 'C 1 2/c 1'
_atom_sites_solution_hydrogens geom
_atom_sites_solution_primary direct
_atom_sites_solution_secondary difmap
_audit_creation_date 2011-12-21
_audit_creation_method
;
  Olex2 1.1
  (compiled 2011.11.01 svn.r2039, GUI svn.r3906)
;
_cell_angle_alpha 90.00
_cell_angle_beta 108.356(8)
_cell_angle_gamma 90.00
_cell_formula_units_Z 8
_cell_length_a 31.046(3)
_cell_length_b 8.5236(7)
_cell_length_c 17.2938(12)
_cell_measurement_reflns_used 7459
_cell_measurement_temperature 110.00(10)
_cell_measurement_theta_max 32.1827
_cell_measurement_theta_min 3.0735
_cell_volume 4343.5(7)
_computing_cell_refinement
;
CrysAlisPro, Agilent Technologies,
Version 1.171.35.19 (release 27-10-2011 CrysAlis171 .NET)
(compiled Oct 27 2011,15:02:11)
;
_computing_data_collection
;
CrysAlisPro, Agilent Technologies,
Version 1.171.35.19 (release 27-10-2011 CrysAlis171 .NET)
(compiled Oct 27 2011,15:02:11)
;
_computing_data_reduction
;
CrysAlisPro, Agilent Technologies,
Version 1.171.35.19 (release 27-10-2011 CrysAlis171 .NET)
(compiled Oct 27 2011,15:02:11)
;
_computing_molecular_graphics
;
O. V. Dolomanov, L. J. Bourhis, R. J. Gildea, J. A. K. Howard and H. Puschmann,
OLEX2: a complete structure solution, refinement and analysis program.
J. Appl. Cryst. (2009). 42, 339-341.
;
_computing_publication_material
;
O. V. Dolomanov, L. J. Bourhis, R. J. Gildea, J. A. K. Howard and H. Puschmann,
OLEX2: a complete structure solution, refinement and analysis program.
J. Appl. Cryst. (2009). 42, 339-341.
;
_computing_structure_refinement
;
XL, G.M. Sheldrick, Acta Cryst.
(2008). A64, 112-122
;
_computing_structure_solution
;
XS, G.M. Sheldrick, Acta Cryst.
(2008). A64, 112-122
;
_diffrn_ambient_temperature 110.00(10)
_diffrn_detector_area_resol_mean 16.1450
_diffrn_measured_fraction_theta_full 0.9981
_diffrn_measured_fraction_theta_max 0.909
_diffrn_measurement_details
;
  1 omega  -34.00   43.00   1.0000   11.0000
omega____ theta____ kappa____ phi______ frames
    -       26.5735  -57.0000   60.0000 77

  2 omega   10.00   68.00   1.0000   11.0000
omega____ theta____ kappa____ phi______ frames
    -       26.5735  -99.0000 -180.0000 58

  3 omega   41.00   67.00   1.0000   11.0000
omega____ theta____ kappa____ phi______ frames
    -       26.5735  -99.0000  -60.0000 26

  4 omega   -4.00   68.00   1.0000   11.0000
omega____ theta____ kappa____ phi______ frames
    -       26.5735  -99.0000   30.0000 72

  5 omega   11.00   93.00   1.0000   11.0000
omega____ theta____ kappa____ phi______ frames
    -       26.5735   57.0000  -60.0000 82

  6 omega  -46.00   69.00   1.0000   11.0000
omega____ theta____ kappa____ phi______ frames
    -       26.5735  -19.0000  120.0000 115
;
_diffrn_measurement_device_type 'SuperNova, Single source at offset), Eos'
_diffrn_measurement_method '\w scans'
_diffrn_orient_matrix_UB_11 -0.0229790000
_diffrn_orient_matrix_UB_12 -0.0092786000
_diffrn_orient_matrix_UB_13 -0.0015898000
_diffrn_orient_matrix_UB_21 -0.0026980000
_diffrn_orient_matrix_UB_22 0.0827210000
_diffrn_orient_matrix_UB_23 -0.0008863000
_diffrn_orient_matrix_UB_31 -0.0066667000
_diffrn_orient_matrix_UB_32 -0.0013216000
_diffrn_orient_matrix_UB_33 -0.0431327000
_diffrn_radiation_monochromator mirror
_diffrn_radiation_type 'Mo K\a'
_diffrn_radiation_wavelength 0.7107
_diffrn_reflns_av_R_equivalents 0.0263
_diffrn_reflns_av_unetI/netI 0.0267
_diffrn_reflns_limit_h_max 45
_diffrn_reflns_limit_h_min -43
_diffrn_reflns_limit_k_max 12
_diffrn_reflns_limit_k_min -9
_diffrn_reflns_limit_l_max 25
_diffrn_reflns_limit_l_min -25
_diffrn_reflns_number 22590
_diffrn_reflns_theta_full 30.01
_diffrn_reflns_theta_max 32.26
_diffrn_reflns_theta_min 3.08
_diffrn_source 'SuperNova (Mo) X-ray Source'
_exptl_absorpt_coefficient_mu 0.926
_exptl_absorpt_correction_T_max 0.989
_exptl_absorpt_correction_T_min 0.976
_exptl_absorpt_correction_type analytical
_exptl_absorpt_process_details
;
CrysAlisPro, Agilent Technologies,
Version 1.171.35.19 (release 27-10-2011 CrysAlis171 .NET)
(compiled Oct 27 2011,15:02:11)
Analytical numeric absorption correction using a multifaceted crystal
model based on expressions derived by R.C. Clark & J.S. Reid.
(Clark, R. C. & Reid, J. S. (1995). Acta Cryst. A51, 887-897)
;
_exptl_crystal_colour 'clear dark yellow'
_exptl_crystal_colour_lustre clear
_exptl_crystal_colour_modifier dark
_exptl_crystal_colour_primary yellow
_exptl_crystal_density_diffrn 1.668
_exptl_crystal_density_method 'not measured'
_exptl_crystal_description plate
_exptl_crystal_F_000 2192
_exptl_crystal_size_max 0.2498
_exptl_crystal_size_mid 0.2377
_exptl_crystal_size_min 0.1032
_refine_diff_density_max 0.498
_refine_diff_density_min -0.497
_refine_diff_density_rms 0.070
_refine_ls_extinction_method none
_refine_ls_goodness_of_fit_ref 1.037
_refine_ls_hydrogen_treatment constr
_refine_ls_matrix_type full
_refine_ls_number_parameters 267
_refine_ls_number_reflns 7006
_refine_ls_number_restraints 0
_refine_ls_restrained_S_all 1.037
_refine_ls_R_factor_all 0.0280
_refine_ls_R_factor_gt 0.0239
_refine_ls_shift/su_max 0.002
_refine_ls_shift/su_mean 0.000
_refine_ls_structure_factor_coef Fsqd
_refine_ls_weighting_details 'calc w=1/[\s^2^(Fo^2^)+(0.0185P)^2^+5.2549P] where P=(Fo^2^+2Fc^2^)/3'
_refine_ls_weighting_scheme calc
_refine_ls_wR_factor_gt 0.0529
_refine_ls_wR_factor_ref 0.0553
_reflns_number_gt 6356
_reflns_number_total 7006
_reflns_threshold_expression >2sigma(I)
_cod_data_source_file c3dt52984c.txt
_cod_data_source_block Complex[1aMe]PF6
_cod_original_cell_volume 4343.5(6)
_cod_database_code 7028980
_chemical_oxdiff_formula C18H24F6N2P2Ru1
_chemical_oxdiff_usercomment 'Neetisha NM266'
_reflns_odcompleteness_completeness 99.81
_reflns_odcompleteness_iscentric 1
_reflns_odcompleteness_theta 30.01

loop_
_space_group_symop_id
_space_group_symop_operation_xyz
1 'x, y, z'
2 '-x, y, -z+1/2'
3 'x+1/2, y+1/2, z'
4 '-x+1/2, y+1/2, -z+1/2'
5 '-x, -y, -z'
6 'x, -y, z-1/2'
7 '-x+1/2, -y+1/2, -z'
8 'x+1/2, -y+1/2, z-1/2'

loop_
_atom_site_label
_atom_site_type_symbol
_atom_site_fract_x
_atom_site_fract_y
_atom_site_fract_z
_atom_site_U_iso_or_equiv
_atom_site_adp_type
_atom_site_occupancy
_atom_site_symmetry_multiplicity
_atom_site_calc_flag
_atom_site_refinement_flags
C1 C 0.18033(5) 0.56848(19) 0.30531(8) 0.0215(3) Uani 1 1 d .
H1 H 0.1698 0.5195 0.3439 0.026 Uiso 1 1 calc R
C2 C 0.21437(5) 0.50900(18) 0.27458(9) 0.0216(3) Uani 1 1 d .
H2 H 0.2296 0.4141 0.2885 0.026 Uiso 1 1 calc R
C3 C 0.22100(5) 0.62257(18) 0.21781(9) 0.0207(3) Uani 1 1 d .
H3 H 0.2416 0.6145 0.1888 0.025 Uiso 1 1 calc R
C4 C 0.19088(5) 0.74824(18) 0.21379(9) 0.0208(3) Uani 1 1 d .
H4 H 0.1883 0.8375 0.1817 0.025 Uiso 1 1 calc R
C5 C 0.16481(5) 0.71599(18) 0.26736(9) 0.0211(3) Uani 1 1 d .
H5 H 0.1422 0.7789 0.2758 0.025 Uiso 1 1 calc R
C6 C 0.19880(5) 0.29220(17) 0.10142(9) 0.0197(3) Uani 1 1 d .
H6 H 0.2210 0.3061 0.1516 0.024 Uiso 1 1 calc R
C7 C 0.20782(5) 0.19082(18) 0.04590(9) 0.0222(3) Uani 1 1 d .
H7 H 0.2354 0.1380 0.0589 0.027 Uiso 1 1 calc R
C8 C 0.17535(6) 0.16904(18) -0.02917(9) 0.0230(3) Uani 1 1 d .
H8 H 0.1807 0.1023 -0.0677 0.028 Uiso 1 1 calc R
C9 C 0.13471(6) 0.24906(18) -0.04554(9) 0.0221(3) Uani 1 1 d .
H9 H 0.1122 0.2365 -0.0954 0.026 Uiso 1 1 calc R
C10 C 0.12783(5) 0.34800(17) 0.01295(8) 0.0184(3) Uani 1 1 d .
H10 H 0.1002 0.4003 0.0013 0.022 Uiso 1 1 calc R
C11 C 0.12122(5) 0.71702(17) 0.01869(8) 0.0191(3) Uani 1 1 d .
H11 H 0.1451 0.6637 0.0087 0.023 Uiso 1 1 calc R
C12 C 0.10246(6) 0.84452(19) -0.02967(9) 0.0242(3) Uani 1 1 d .
H12 H 0.1133 0.8748 -0.0718 0.029 Uiso 1 1 calc R
C13 C 0.06744(6) 0.9266(2) -0.01476(10) 0.0275(3) Uani 1 1 d .
H13 H 0.0549 1.0144 -0.0456 0.033 Uiso 1 1 calc R
C14 C 0.05142(5) 0.8751(2) 0.04704(10) 0.0264(3) Uani 1 1 d .
H14 H 0.0277 0.9272 0.0580 0.032 Uiso 1 1 calc R
C15 C 0.07128(5) 0.74516(19) 0.09230(9) 0.0205(3) Uani 1 1 d .
H15 H 0.0600 0.7104 0.1331 0.025 Uiso 1 1 calc R
C16 C 0.11778(7) 0.1635(2) 0.21749(14) 0.0400(4) Uani 1 1 d .
H16A H 0.1261 0.1223 0.1725 0.060 Uiso 1 1 calc R
H16B H 0.0945 0.0991 0.2266 0.060 Uiso 1 1 calc R
H16C H 0.1438 0.1640 0.2655 0.060 Uiso 1 1 calc R
C17 C 0.04344(6) 0.3313(3) 0.11229(11) 0.0378(4) Uani 1 1 d .
H17A H 0.0273 0.4288 0.0989 0.057 Uiso 1 1 calc R
H17B H 0.0252 0.2569 0.1297 0.057 Uiso 1 1 calc R
H17C H 0.0498 0.2914 0.0651 0.057 Uiso 1 1 calc R
C18 C 0.07478(7) 0.4060(3) 0.27842(11) 0.0378(4) Uani 1 1 d .
H18A H 0.0994 0.4076 0.3287 0.057 Uiso 1 1 calc R
H18B H 0.0534 0.3265 0.2810 0.057 Uiso 1 1 calc R
H18C H 0.0600 0.5065 0.2698 0.057 Uiso 1 1 calc R
N1 N 0.15937(4) 0.37208(14) 0.08627(7) 0.0158(2) Uani 1 1 d .
N2 N 0.10622(4) 0.66662(14) 0.07999(7) 0.0164(2) Uani 1 1 d .
P1 P 0.096670(13) 0.36325(5) 0.19430(2) 0.02042(8) Uani 1 1 d .
Ru1 Ru 0.150518(4) 0.532160(13) 0.175383(6) 0.01335(3) Uani 1 1 d .
F1 F -0.00376(6) 0.7359(2) 0.18244(11) 0.0816(6) Uani 1 1 d .
F2 F -0.00234(5) 0.99786(19) 0.18460(8) 0.0614(4) Uani 1 1 d .
F3 F -0.05411(4) 0.86451(17) 0.22731(7) 0.0486(3) Uani 1 1 d .
P2 P 0.0000 0.86574(8) 0.2500 0.02769(13) Uani 1 2 d S
F4 F 0.22752(4) 0.58330(12) 0.00576(7) 0.0379(3) Uani 1 1 d .
F5 F 0.22408(3) 0.82518(11) 0.05791(6) 0.0265(2) Uani 1 1 d .
F6 F 0.29215(4) 0.70678(15) 0.07798(6) 0.0413(3) Uani 1 1 d .
P3 P 0.2500 0.7500 0.0000 0.01727(10) Uani 1 2 d S

loop_
_atom_site_aniso_label
_atom_site_aniso_U_11
_atom_site_aniso_U_22
_atom_site_aniso_U_33
_atom_site_aniso_U_23
_atom_site_aniso_U_13
_atom_site_aniso_U_12
C1 0.0246(7) 0.0255(7) 0.0131(6) -0.0025(5) 0.0042(5) -0.0003(6)
C2 0.0209(7) 0.0225(7) 0.0170(6) -0.0021(5) -0.0003(5) 0.0035(5)
C3 0.0152(6) 0.0263(7) 0.0197(6) -0.0053(5) 0.0042(5) -0.0028(5)
C4 0.0218(7) 0.0179(7) 0.0204(6) -0.0027(5) 0.0034(5) -0.0044(5)
C5 0.0214(7) 0.0223(7) 0.0189(6) -0.0065(5) 0.0055(5) 0.0029(5)
C6 0.0216(7) 0.0190(7) 0.0177(6) -0.0002(5) 0.0049(5) 0.0034(5)
C7 0.0276(8) 0.0175(7) 0.0233(7) 0.0007(5) 0.0107(6) 0.0056(6)
C8 0.0335(8) 0.0187(7) 0.0200(6) -0.0022(5) 0.0129(6) -0.0002(6)
C9 0.0284(8) 0.0205(7) 0.0164(6) -0.0023(5) 0.0057(5) -0.0022(6)
C10 0.0184(6) 0.0188(6) 0.0175(6) -0.0002(5) 0.0048(5) -0.0008(5)
C11 0.0205(7) 0.0195(7) 0.0179(6) -0.0004(5) 0.0071(5) -0.0017(5)
C12 0.0281(8) 0.0254(8) 0.0186(6) 0.0034(6) 0.0068(6) -0.0033(6)
C13 0.0258(8) 0.0262(8) 0.0257(7) 0.0078(6) 0.0014(6) 0.0022(6)
C14 0.0195(7) 0.0297(8) 0.0278(7) 0.0050(6) 0.0040(6) 0.0075(6)
C15 0.0166(6) 0.0265(7) 0.0184(6) 0.0022(5) 0.0053(5) 0.0036(5)
C16 0.0397(11) 0.0217(8) 0.0612(13) 0.0083(8) 0.0195(9) -0.0028(7)
C17 0.0261(9) 0.0489(12) 0.0353(9) 0.0037(8) 0.0055(7) -0.0163(8)
C18 0.0427(11) 0.0445(11) 0.0360(9) -0.0009(8) 0.0264(8) -0.0106(9)
N1 0.0179(5) 0.0151(5) 0.0149(5) -0.0005(4) 0.0058(4) -0.0002(4)
N2 0.0156(5) 0.0188(6) 0.0147(5) 0.0002(4) 0.0044(4) 0.0001(4)
P1 0.02061(18) 0.02091(18) 0.02100(17) 0.00209(14) 0.00833(14) -0.00342(14)
Ru1 0.01379(5) 0.01439(5) 0.01206(5) -0.00010(4) 0.00433(4) 0.00068(4)
F1 0.0716(10) 0.0821(11) 0.1215(14) -0.0691(10) 0.0739(10) -0.0353(9)
F2 0.0563(9) 0.0797(10) 0.0392(7) 0.0311(7) 0.0021(6) -0.0054(7)
F3 0.0300(6) 0.0699(9) 0.0487(7) -0.0224(6) 0.0163(5) -0.0055(6)
P2 0.0299(3) 0.0328(3) 0.0241(3) 0.000 0.0138(2) 0.000
F4 0.0528(7) 0.0181(4) 0.0581(7) -0.0085(5) 0.0394(6) -0.0102(5)
F5 0.0334(5) 0.0230(5) 0.0307(5) -0.0061(4) 0.0211(4) -0.0002(4)
F6 0.0382(6) 0.0539(7) 0.0255(5) -0.0039(5) 0.0011(4) 0.0176(5)
P3 0.0213(2) 0.0149(2) 0.0184(2) -0.00216(18) 0.01038(19) -0.00030(18)

loop_
_atom_type_symbol
_atom_type_description
_atom_type_scat_dispersion_real
_atom_type_scat_dispersion_imag
_atom_type_scat_source
C C 0.0033 0.0016 'International Tables Vol C Tables 4.2.6.8 and 6.1.1.4'
H H 0.0000 0.0000 'International Tables Vol C Tables 4.2.6.8 and 6.1.1.4'
N N 0.0061 0.0033 'International Tables Vol C Tables 4.2.6.8 and 6.1.1.4'
F F 0.0171 0.0103 'International Tables Vol C Tables 4.2.6.8 and 6.1.1.4'
P P 0.1023 0.0942 'International Tables Vol C Tables 4.2.6.8 and 6.1.1.4'
Ru Ru -1.2594 0.8363 'International Tables Vol C Tables 4.2.6.8 and 6.1.1.4'

loop_
_exptl_crystal_face_index_h
_exptl_crystal_face_index_k
_exptl_crystal_face_index_l
_exptl_crystal_face_perp_dist
_exptl_oxdiff_crystal_face_indexfrac_h
_exptl_oxdiff_crystal_face_indexfrac_k
_exptl_oxdiff_crystal_face_indexfrac_l
_exptl_oxdiff_crystal_face_x
_exptl_oxdiff_crystal_face_y
_exptl_oxdiff_crystal_face_z
1 0 0 0.0526 1.0000 -0.0000 -0.0000 -0.0230 -0.0027 -0.0067
-1 0 0 0.0506 -1.0000 0.0000 0.0000 0.0230 0.0027 0.0067
0 0 -1 0.0966 -0.0001 0.0000 -1.0000 0.0016 0.0009 0.0431
0 0 1 0.0966 0.0001 -0.0000 1.0000 -0.0016 -0.0009 -0.0431
0 -1 0 0.1082 -0.0002 -1.0001 0.0001 0.0093 -0.0827 0.0013
0 1 -1 0.1200 0.0001 1.0001 -1.0001 -0.0077 0.0836 0.0418
0 1 2 0.1071 0.0005 1.0000 2.0000 -0.0125 0.0810 -0.0876
2 1 -1 0.1086 2.0000 1.0001 -1.0001 -0.0536 0.0782 0.0285
2 1 1 0.1070 2.0003 1.0000 0.9999 -0.0568 0.0764 -0.0578

loop_
_geom_angle_atom_site_label_1
_geom_angle_atom_site_label_2
_geom_angle_atom_site_label_3
_geom_angle
_geom_angle_site_symmetry_1
_geom_angle_site_symmetry_3
C2 C1 H1 125.5 . .
C2 C1 C5 109.00(14) . .
C2 C1 Ru1 71.66(8) . .
C5 C1 H1 125.5 . .
C5 C1 Ru1 71.18(8) . .
Ru1 C1 H1 123.3 . .
C1 C2 H2 126.3 . .
C1 C2 C3 107.39(13) . .
C1 C2 Ru1 70.29(8) . .
C3 C2 H2 126.3 . .
C3 C2 Ru1 72.11(8) . .
Ru1 C2 H2 123.0 . .
C2 C3 H3 126.0 . .
C2 C3 Ru1 69.72(8) . .
C4 C3 C2 108.05(13) . .
C4 C3 H3 126.0 . .
C4 C3 Ru1 71.17(8) . .
Ru1 C3 H3 124.7 . .
C3 C4 H4 125.6 . .
C3 C4 C5 108.83(13) . .
C3 C4 Ru1 71.69(8) . .
C5 C4 H4 125.6 . .
C5 C4 Ru1 69.68(8) . .
Ru1 C4 H4 124.6 . .
C1 C5 C4 106.72(13) . .
C1 C5 H5 126.6 . .
C1 C5 Ru1 70.37(8) . .
C4 C5 H5 126.6 . .
C4 C5 Ru1 72.11(8) . .
Ru1 C5 H5 122.6 . .
C7 C6 H6 118.4 . .
N1 C6 H6 118.4 . .
N1 C6 C7 123.25(13) . .
C6 C7 H7 120.4 . .
C8 C7 C6 119.22(14) . .
C8 C7 H7 120.4 . .
C7 C8 H8 120.8 . .
C7 C8 C9 118.31(14) . .
C9 C8 H8 120.8 . .
C8 C9 H9 120.3 . .
C8 C9 C10 119.46(14) . .
C10 C9 H9 120.3 . .
C9 C10 H10 118.5 . .
N1 C10 C9 123.03(14) . .
N1 C10 H10 118.5 . .
C12 C11 H11 118.7 . .
N2 C11 H11 118.7 . .
N2 C11 C12 122.63(14) . .
C11 C12 H12 120.3 . .
C11 C12 C13 119.37(15) . .
C13 C12 H12 120.3 . .
C12 C13 H13 120.7 . .
C12 C13 C14 118.56(15) . .
C14 C13 H13 120.7 . .
C13 C14 H14 120.5 . .
C15 C14 C13 119.06(15) . .
C15 C14 H14 120.5 . .
C14 C15 H15 118.5 . .
N2 C15 C14 123.08(14) . .
N2 C15 H15 118.5 . .
H16A C16 H16B 109.5 . .
H16A C16 H16C 109.5 . .
H16B C16 H16C 109.5 . .
P1 C16 H16A 109.5 . .
P1 C16 H16B 109.5 . .
P1 C16 H16C 109.5 . .
H17A C17 H17B 109.5 . .
H17A C17 H17C 109.5 . .
H17B C17 H17C 109.5 . .
P1 C17 H17A 109.5 . .
P1 C17 H17B 109.5 . .
P1 C17 H17C 109.5 . .
H18A C18 H18B 109.5 . .
H18A C18 H18C 109.5 . .
H18B C18 H18C 109.5 . .
P1 C18 H18A 109.5 . .
P1 C18 H18B 109.5 . .
P1 C18 H18C 109.5 . .
C6 N1 Ru1 119.69(9) . .
C10 N1 C6 116.71(12) . .
C10 N1 Ru1 123.57(10) . .
C11 N2 Ru1 118.78(10) . .
C15 N2 C11 117.27(13) . .
C15 N2 Ru1 120.18(9) . .
C16 P1 C17 101.89(10) . .
C16 P1 C18 102.09(10) . .
C16 P1 Ru1 112.82(7) . .
C17 P1 Ru1 120.11(6) . .
C18 P1 C17 100.11(10) . .
C18 P1 Ru1 117.17(7) . .
C1 Ru1 C2 38.04(6) . .
C1 Ru1 C3 63.38(6) . .
C1 Ru1 C4 63.40(6) . .
C1 Ru1 C5 38.44(6) . .
C1 Ru1 P1 91.95(4) . .
C2 Ru1 C3 38.17(6) . .
C2 Ru1 C4 63.29(6) . .
C2 Ru1 P1 110.57(5) . .
C3 Ru1 P1 148.71(4) . .
C4 Ru1 C3 37.14(6) . .
C4 Ru1 P1 147.75(4) . .
C5 Ru1 C2 64.23(6) . .
C5 Ru1 C3 63.56(6) . .
C5 Ru1 C4 38.21(6) . .
C5 Ru1 P1 109.62(4) . .
N1 Ru1 C1 136.75(5) . .
N1 Ru1 C2 102.55(5) . .
N1 Ru1 C3 97.06(5) . .
N1 Ru1 C4 123.98(5) . .
N1 Ru1 C5 160.47(5) . .
N1 Ru1 P1 88.13(3) . .
N2 Ru1 C1 133.65(5) . .
N2 Ru1 C2 149.97(5) . .
N2 Ru1 C3 113.61(5) . .
N2 Ru1 C4 87.18(5) . .
N2 Ru1 C5 96.46(5) . .
N2 Ru1 N1 89.04(4) . .
N2 Ru1 P1 97.25(3) . .
F1 P2 F1 91.53(16) 2 .
F1 P2 F3 89.24(7) . .
F1 P2 F3 90.24(8) 2 .
F1 P2 F3 90.24(8) . 2
F1 P2 F3 89.24(7) 2 2
F2 P2 F1 89.66(10) . .
F2 P2 F1 178.14(10) 2 .
F2 P2 F1 178.14(10) . 2
F2 P2 F1 89.66(10) 2 2
F2 P2 F2 89.19(13) 2 .
F2 P2 F3 91.20(8) 2 2
F2 P2 F3 91.20(8) . .
F2 P2 F3 89.33(7) . 2
F2 P2 F3 89.33(7) 2 .
F3 P2 F3 179.25(11) . 2
F4 P3 F4 179.998(1) . 7_565
F4 P3 F5 89.92(5) 7_565 .
F4 P3 F5 90.08(5) . .
F4 P3 F5 89.92(5) . 7_565
F4 P3 F5 90.08(5) 7_565 7_565
F5 P3 F5 180.0 . 7_565
F6 P3 F4 90.00(7) 7_565 7_565
F6 P3 F4 90.00(7) . 7_565
F6 P3 F4 90.00(7) 7_565 .
F6 P3 F4 90.00(7) . .
F6 P3 F5 90.21(5) . .
F6 P3 F5 90.21(5) 7_565 7_565
F6 P3 F5 89.79(5) . 7_565
F6 P3 F5 89.79(5) 7_565 .
F6 P3 F6 179.997(1) 7_565 .

loop_
_geom_bond_atom_site_label_1
_geom_bond_atom_site_label_2
_geom_bond_distance
_geom_bond_site_symmetry_2
C1 H1 0.9300 .
C1 C2 1.418(2) .
C1 C5 1.430(2) .
C1 Ru1 2.1659(14) .
C2 H2 0.9300 .
C2 C3 1.439(2) .
C2 Ru1 2.1839(14) .
C3 H3 0.9300 .
C3 C4 1.409(2) .
C3 Ru1 2.2155(14) .
C4 H4 0.9300 .
C4 C5 1.436(2) .
C4 Ru1 2.2089(15) .
C5 H5 0.9300 .
C5 Ru1 2.1766(14) .
C6 H6 0.9300 .
C6 C7 1.384(2) .
C6 N1 1.3523(18) .
C7 H7 0.9300 .
C7 C8 1.383(2) .
C8 H8 0.9300 .
C8 C9 1.383(2) .
C9 H9 0.9300 .
C9 C10 1.384(2) .
C10 H10 0.9300 .
C10 N1 1.3517(17) .
C11 H11 0.9300 .
C11 C12 1.383(2) .
C11 N2 1.3551(18) .
C12 H12 0.9300 .
C12 C13 1.384(2) .
C13 H13 0.9300 .
C13 C14 1.384(2) .
C14 H14 0.9300 .
C14 C15 1.384(2) .
C15 H15 0.9300 .
C15 N2 1.3473(18) .
C16 H16A 0.9600 .
C16 H16B 0.9600 .
C16 H16C 0.9600 .
C16 P1 1.8230(19) .
C17 H17A 0.9600 .
C17 H17B 0.9600 .
C17 H17C 0.9600 .
C17 P1 1.8278(18) .
C18 H18A 0.9600 .
C18 H18B 0.9600 .
C18 H18C 0.9600 .
C18 P1 1.8259(18) .
N1 Ru1 2.1399(12) .
N2 Ru1 2.1208(12) .
P1 Ru1 2.3063(4) .
F1 P2 1.5869(14) .
F2 P2 1.5814(14) .
F3 P2 1.6004(12) .
P2 F1 1.5869(14) 2
P2 F2 1.5814(14) 2
P2 F3 1.6004(12) 2
F4 P3 1.6000(10) .
F5 P3 1.6028(9) .
F6 P3 1.5985(10) .
P3 F4 1.6000(10) 7_565
P3 F5 1.6029(9) 7_565
P3 F6 1.5984(10) 7_565

loop_
_geom_torsion_atom_site_label_1
_geom_torsion_atom_site_label_2
_geom_torsion_atom_site_label_3
_geom_torsion_atom_site_label_4
_geom_torsion
C1 C2 C3 C4 -0.64(16)
C1 C2 C3 Ru1 -61.81(10)
C1 C2 Ru1 C3 116.69(13)
C1 C2 Ru1 C4 80.19(10)
C1 C2 Ru1 C5 37.41(9)
C1 C2 Ru1 N1 -157.87(9)
C1 C2 Ru1 N2 91.58(13)
C1 C2 Ru1 P1 -65.13(9)
C1 C5 Ru1 C2 -37.02(9)
C1 C5 Ru1 C3 -79.72(10)
C1 C5 Ru1 C4 -115.86(13)
C1 C5 Ru1 N1 -87.32(17)
C1 C5 Ru1 N2 167.08(9)
C1 C5 Ru1 P1 66.99(9)
C2 C1 C5 C4 -1.36(16)
C2 C1 C5 Ru1 62.04(10)
C2 C1 Ru1 C3 -38.14(9)
C2 C1 Ru1 C4 -79.88(10)
C2 C1 Ru1 C5 -118.37(13)
C2 C1 Ru1 N1 32.45(13)
C2 C1 Ru1 N2 -136.25(9)
C2 C1 Ru1 P1 121.80(9)
C2 C3 C4 C5 -0.20(16)
C2 C3 C4 Ru1 -60.25(10)
C2 C3 Ru1 C1 38.02(9)
C2 C3 Ru1 C4 118.36(13)
C2 C3 Ru1 C5 81.20(9)
C2 C3 Ru1 N1 -101.36(9)
C2 C3 Ru1 N2 166.59(8)
C2 C3 Ru1 P1 -3.29(13)
C3 C2 Ru1 C1 -116.69(13)
C3 C2 Ru1 C4 -36.50(9)
C3 C2 Ru1 C5 -79.29(9)
C3 C2 Ru1 N1 85.43(9)
C3 C2 Ru1 N2 -25.12(15)
C3 C2 Ru1 P1 178.17(7)
C3 C4 C5 C1 0.96(16)
C3 C4 C5 Ru1 -61.30(10)
C3 C4 Ru1 C1 80.28(9)
C3 C4 Ru1 C2 37.50(9)
C3 C4 Ru1 C5 119.02(13)
C3 C4 Ru1 N1 -49.88(10)
C3 C4 Ru1 N2 -136.82(9)
C3 C4 Ru1 P1 124.05(9)
C4 C3 Ru1 C1 -80.34(9)
C4 C3 Ru1 C2 -118.36(13)
C4 C3 Ru1 C5 -37.16(9)
C4 C3 Ru1 N1 140.29(9)
C4 C3 Ru1 N2 48.24(10)
C4 C3 Ru1 P1 -121.65(9)
C4 C5 Ru1 C1 115.86(13)
C4 C5 Ru1 C2 78.84(10)
C4 C5 Ru1 C3 36.14(9)
C4 C5 Ru1 N1 28.5(2)
C4 C5 Ru1 N2 -77.06(9)
C4 C5 Ru1 P1 -177.15(7)
C5 C1 C2 C3 1.25(16)
C5 C1 C2 Ru1 -61.74(10)
C5 C1 Ru1 C2 118.37(14)
C5 C1 Ru1 C3 80.23(10)
C5 C1 Ru1 C4 38.49(9)
C5 C1 Ru1 N1 150.82(9)
C5 C1 Ru1 N2 -17.88(12)
C5 C1 Ru1 P1 -119.83(9)
C5 C4 Ru1 C1 -38.74(9)
C5 C4 Ru1 C2 -81.51(9)
C5 C4 Ru1 C3 -119.02(13)
C5 C4 Ru1 N1 -168.90(8)
C5 C4 Ru1 N2 104.16(9)
C5 C4 Ru1 P1 5.03(13)
C6 C7 C8 C9 -0.6(2)
C6 N1 Ru1 C1 -21.24(15)
C6 N1 Ru1 C2 -1.44(12)
C6 N1 Ru1 C3 36.93(12)
C6 N1 Ru1 C4 64.66(12)
C6 N1 Ru1 C5 43.8(2)
C6 N1 Ru1 N2 150.61(11)
C6 N1 Ru1 P1 -112.11(11)
C7 C6 N1 C10 0.5(2)
C7 C6 N1 Ru1 -177.65(12)
C7 C8 C9 C10 0.2(2)
C8 C9 C10 N1 0.6(2)
C9 C10 N1 C6 -0.9(2)
C9 C10 N1 Ru1 177.20(11)
C10 N1 Ru1 C1 160.70(11)
C10 N1 Ru1 C2 -179.50(11)
C10 N1 Ru1 C3 -141.13(11)
C10 N1 Ru1 C4 -113.40(12)
C10 N1 Ru1 C5 -134.28(16)
C10 N1 Ru1 N2 -27.45(11)
C10 N1 Ru1 P1 69.83(11)
C11 C12 C13 C14 -1.8(2)
C11 N2 Ru1 C1 117.63(11)
C11 N2 Ru1 C2 59.26(16)
C11 N2 Ru1 C3 42.63(12)
C11 N2 Ru1 C4 69.43(11)
C11 N2 Ru1 C5 106.56(11)
C11 N2 Ru1 N1 -54.66(11)
C11 N2 Ru1 P1 -142.65(10)
C12 C11 N2 C15 0.7(2)
C12 C11 N2 Ru1 -157.47(12)
C12 C13 C14 C15 0.8(2)
C13 C14 C15 N2 1.0(2)
C14 C15 N2 C11 -1.8(2)
C14 C15 N2 Ru1 156.10(12)
C15 N2 Ru1 C1 -39.91(14)
C15 N2 Ru1 C2 -98.28(14)
C15 N2 Ru1 C3 -114.91(11)
C15 N2 Ru1 C4 -88.11(12)
C15 N2 Ru1 C5 -50.98(12)
C15 N2 Ru1 N1 147.80(11)
C15 N2 Ru1 P1 59.81(11)
C16 P1 Ru1 C1 -82.86(9)
C16 P1 Ru1 C2 -48.84(9)
C16 P1 Ru1 C3 -46.67(11)
C16 P1 Ru1 C4 -121.09(11)
C16 P1 Ru1 C5 -117.79(9)
C16 P1 Ru1 N1 53.87(9)
C16 P1 Ru1 N2 142.67(9)
C17 P1 Ru1 C1 156.98(10)
C17 P1 Ru1 C2 -169.00(10)
C17 P1 Ru1 C3 -166.83(11)
C17 P1 Ru1 C4 118.74(11)
C17 P1 Ru1 C5 122.04(10)
C17 P1 Ru1 N1 -66.29(9)
C17 P1 Ru1 N2 22.50(9)
C18 P1 Ru1 C1 35.26(9)
C18 P1 Ru1 C2 69.28(9)
C18 P1 Ru1 C3 71.46(11)
C18 P1 Ru1 C4 -2.97(11)
C18 P1 Ru1 C5 0.33(9)
C18 P1 Ru1 N1 171.99(9)
C18 P1 Ru1 N2 -99.21(9)
N1 C6 C7 C8 0.2(2)
N2 C11 C12 C13 1.1(2)
Ru1 C1 C2 C3 62.99(10)
Ru1 C1 C5 C4 -63.41(10)
Ru1 C2 C3 C4 61.17(10)
Ru1 C3 C4 C5 60.05(10)
Ru1 C4 C5 C1 62.26(10)
